data_2003766
loop_
_publ_author_name
'Chen, C.-F.'
'Xu, J.-H.'
'Liu, Y.-C.'
'Xu, C.'

_publ_section_title
;
 2,3,5,6-Tetrachloro-4-hydroxyphenyl
 <i>N</i>-(4-Chlorophenyl)benzenecarboximidate
;
_journal_issue 8
_journal_name_full 'Acta Crystallographica Section C'
_journal_page_first 1709
_journal_page_last 1711
_journal_paper_doi 10.1107/S0108270195001247
_journal_volume 51
_journal_year 1995
_chemical_compound_source Recrystallized
_chemical_formula_sum 'C19 H10 Cl5 N O2'
_chemical_formula_weight 461.6
_space_group_IT_number 14
_symmetry_cell_setting monoclinic
_symmetry_space_group_name_Hall '-P 2yn'
_symmetry_space_group_name_H-M 'P 1 21/n 1'
_atom_type_scat_source IntTabIV
_cell_angle_alpha 90
_cell_angle_beta 95.96(1)
_cell_angle_gamma 90
_cell_formula_units_Z 4
_cell_length_a 7.853(3)
_cell_length_b 11.025(1)
_cell_length_c 22.708(5)
_cell_measurement_reflns_used 25
_cell_measurement_temperature 296
_cell_measurement_theta_max 14
_cell_measurement_theta_min 10
_cell_volume 1955.4(9)
_diffrn_measurement_device 'Enraf-Nonius CAD-4'
_diffrn_measurement_method \w-2\q
_diffrn_radiation_type MoK\a
_diffrn_radiation_wavelength 0.7107
_diffrn_reflns_av_R_equivalents 0.019
_diffrn_reflns_limit_h_max 9
_diffrn_reflns_limit_h_min 0
_diffrn_reflns_limit_k_max 13
_diffrn_reflns_limit_k_min 0
_diffrn_reflns_limit_l_max 26
_diffrn_reflns_limit_l_min -26
_diffrn_reflns_number 3917
_diffrn_reflns_theta_max 25
_diffrn_standards_decay_% 1.0
_diffrn_standards_interval_time 60
_diffrn_standards_number 3
_exptl_absorpt_coefficient_mu 0.76
_exptl_absorpt_correction_T_max 0.999
_exptl_absorpt_correction_T_min 0.820
_exptl_absorpt_correction_type 'empirical, based on \y scan'
_exptl_crystal_colour Colourless
_exptl_crystal_density_diffrn 1.568
_exptl_crystal_description Prism
_exptl_crystal_size_max 0.25
_exptl_crystal_size_mid 0.20
_exptl_crystal_size_min 0.20
_refine_diff_density_max 0.50
_refine_diff_density_min 0.10
_refine_ls_goodness_of_fit_obs 1.35
_refine_ls_hydrogen_treatment 'H atoms refined as fixed B~iso~'
_refine_ls_number_parameters 244
_refine_ls_number_reflns 2156
_refine_ls_R_factor_obs 0.050
_refine_ls_shift/esd_max 0.01
_refine_ls_structure_factor_coef F
_refine_ls_weighting_scheme unit
_refine_ls_wR_factor_obs 0.047
_reflns_number_observed 2156
_reflns_number_total 3633
_reflns_observed_criterion I>=3\s(I)
_cod_data_source_file cr1132.cif
_cod_data_source_block cr1132a
_cod_original_cell_volume 1955.4(X)
_cod_original_sg_symbol_H-M 'P 21/n'
_cod_original_formula_sum 'C19 H10 Cl5 N1 O2'
_cod_database_code 2003766

loop_
_symmetry_equiv_pos_as_xyz
x,y,z
1/2+x,1/2-y,1/2+z
-x,-y,-z
1/2-x,1/2+y,1/2-z

loop_
_atom_site_label
_atom_site_fract_x
_atom_site_fract_y
_atom_site_fract_z
_atom_site_B_iso_or_equiv
Cl(1) .4140(2) .0216(2) .79492(6) 6.89(4)
Cl(2) .8169(2) .0074(2) 1.04446(6) 6.89(4)
Cl(3) .8290(2) -.2155(2) .95620(7) 6.80(4)
Cl(4) .4027(2) .2437(1) .88124(7) 7.23(4)
Cl(5) -.1543(2) -.6194(2) .90663(8) 7.80(4)
C(1) .5275(6) .0192(5) .8639(2) 4.5(1)
C(2) .5228(6) .1172(5) .9018(2) 4.8(1)
C(3) .6093(6) .1127(4) .9577(2) 4.7(1)
C(4) .7062(6) .0102(5) .9746(2) 4.7(1)
C(5) .7100(6) -.0888(5) .9360(2) 4.6(1)
C(6) .6170(6) -.0830(4) .8813(2) 4.0(1)
C(7) .2735(6) -.3565(4) .8858(2) 3.8(1)
C(8) .1300(6) -.3581(5) .8456(2) 4.5(1)
C(9) -.0010(6) -.4389(5) .8508(2) 5.0(1)
C(10) .0150(6) -.5187(5) .8978(2) 4.8(1)
C(11) .1525(7) -.5179(5) .9386(2) 5.2(1)
C(12) .2839(7) -.4363(5) .9333(2) 5.0(1)
O(1) .5964(5) .2096(3) .9930(2) 6.8(1)
C(13) .5198(6) -.3550(4) .7940(2) 4.0(1)
C(14) .5120(6) -.4783(4) .8032(2) 3.8(1)
C(15) .5284(7) -.5591(5) .7576(2) 3.9(1)
C(16) .5501(7) -.5153(5) .7016(2) 5.7(1)
C(17) .5580(7) -.3937(6) .6921(2) 6.2(1)
C(18) .5461(7) -.3121(5) .7380(2) 5.3(1)
O(2) .6242(4) -.1785(3) .8417(1) 5.72(7)
C(19) .5057(6) -.2698(4) .8427(2) 4.2(1)
N(1) .4070(5) -.2684(4) .8837(2) 4.27(9)
H1 .543 -.218 .736 4.0
H2 .584 -.359 .653 4.0
H3 .541 -.583 .667 4.0
H4 .540 -.667 .764 4.0
H5 .500 -.499 .845 4.0
H6 .124 -.281 .820 4.0
H7 -.127 -.419 .820 4.0
H8 .165 -.583 .970 4.0
H9 .377 -.443 .973 4.0
H10 .582 .193 1.040 4.0

loop_
_geom_angle_atom_site_label_1
_geom_angle_atom_site_label_2
_geom_angle_atom_site_label_3
_geom_angle
_geom_angle_publ_flag
Cl(1) C(1) C(2) 120.6(4) yes
Cl(1) C(1) C(6) 118.6(3) yes
C(2) C(1) C(6) 120.8(4) yes
Cl(4) C(2) C(1) 120.9(4) yes
Cl(4) C(2) C(3) 118.8(4) yes
C(1) C(2) C(3) 120.2(5) yes
C(2) C(3) C(4) 119.0(4) yes
C(2) C(3) O(1) 117.4(5) yes
C(4) C(3) O(1) 123.6(5) yes
Cl(2) C(4) C(3) 118.3(4) yes
Cl(2) C(4) C(5) 121.3(4) yes
C(3) C(4) C(5) 120.4(4) yes
Cl(3) C(5) C(4) 120.8(4) yes
Cl(3) C(5) C(6) 120.2(4) yes
C(4) C(5) C(6) 119.0(4) yes
C(1) C(6) C(5) 120.6(4) yes
C(1) C(6) O(2) 119.6(4) yes
C(5) C(6) O(2) 119.7(4) yes
C(8) C(7) C(12) 119.1(4) yes
C(8) C(7) N(1) 122.6(4) yes
C(12) C(7) N(1) 118.2(4) yes
C(7) C(8) C(9) 121.3(4) yes
C(8) C(9) C(10) 118.5(4) yes
Cl(5) C(10) C(9) 119.1(4) yes
Cl(5) C(10) C(11) 119.1(4) yes
C(9) C(10) C(11) 122.0(4) yes
C(10) C(11) C(12) 119.7(4) yes
C(7) C(12) C(11) 119.7(4) yes
C(14) C(13) C(18) 119.2(4) yes
C(14) C(13) C(19) 120.6(4) yes
C(18) C(13) C(19) 120.1(4) yes
C(13) C(14) C(15) 120.8(4) yes
C(14) C(15) C(16) 119.6(5) yes
C(15) C(16) C(17) 120.0(4) yes
C(16) C(17) C(18) 120.8(5) yes
C(13) C(18) C(17) 119.6(4) yes
C(6) O(2) C(19) 118.2(3) yes
C(13) C(19) O(2) 110.7(3) yes
C(13) C(19) N(1) 131.3(4) yes
O(2) C(19) N(1) 118.0(4) yes
C(19) N(1) C(7) 121.3(3) yes
C(7) C(8) H6 110.7(4) no
C(9) C(8) H6 126.3(5) no
C(8) C(9) H7 114.7(4) no
C(10) C(9) H7 125.3(4) no
C(10) C(11) H8 119.4(4) no
C(12) C(11) H8 120.5(5) no
C(7) C(12) H9 131.3(4) no
C(11) C(12) H9 108.6(4) no
C(3) O(1) H10 118.2(3) no
C(13) C(14) H5 112.8(4) no
C(15) C(14) H5 126.3(5) no
C(14) C(15) H4 124.2(5) no
C(16) C(15) H4 115.9(4) no
C(15) C(16) H3 115.1(5) no
C(17) C(16) H3 124.3(5) no
C(16) C(17) H2 122.4(5) no
C(18) C(17) H2 116.5(6) no
C(13) C(18) H1 112.0(4) no
C(17) C(18) H1 128.1(5) no

loop_
_geom_bond_atom_site_label_1
_geom_bond_atom_site_label_2
_geom_bond_distance
_geom_bond_publ_flag
Cl(1) C(1) 1.720(5) yes
Cl(2) C(4) 1.728(4) yes
Cl(3) C(5) 1.716(5) yes
Cl(4) C(2) 1.721(5) yes
Cl(5) C(10) 1.760(4) yes
C(1) C(2) 1.383(6) yes
C(1) C(6) 1.365(6) yes
C(2) C(3) 1.378(6) yes
C(3) C(4) 1.394(7) yes
C(3) O(1) 1.345(5) yes
C(4) C(5) 1.402(6) yes
C(5) C(6) 1.375(6) yes
C(6) O(2) 1.389(5) yes
C(7) C(8) 1.375(6) yes
C(7) C(12) 1.387(6) yes
C(7) N(1) 1.433(5) yes
C(8) C(9) 1.370(6) yes
C(9) C(10) 1.378(6) yes
C(10) C(11) 1.348(6) yes
C(11) C(12) 1.383(6) yes
C(13) C(14) 1.378(6) yes
C(13) C(18) 1.391(6) yes
C(13) C(19) 1.465(5) yes
C(14) C(15) 1.382(6) yes
C(15) C(16) 1.387(7) yes
C(16) C(17) 1.361(7) yes
C(17) C(18) 1.388(6) yes
C(19) O(2) 1.372(5) yes
C(19) N(1) 1.272(5) yes
C(8) H6 1.028(4) no
C(9) H7 1.177(4) no
C(11) H8 1.008(4) no
C(12) H9 1.103(4) no
O(1) H10 1.108(3) no
C(14) H5 0.990(5) no
C(15) H4 1.201(5) no
C(16) H3 1.081(5) no
C(17) H2 1.007(5) no
C(18) H1 1.038(5) no
